data_7002407
loop_
_publ_author_name
'Salas, Gorka'
'Casares, Juan A.'
'Espinet, Pablo'

_publ_section_title
;
 Enthalpy of ligand substitution in cis organopalladium complexes with
 monodentate ligands
;
_journal_issue 39
_journal_name_full 'Dalton Transactions'
_journal_page_first 8413
_journal_page_last 8420
_journal_paper_doi 10.1039/b910055e
_journal_year 2009
_chemical_formula_sum 'C38 H26 Cl4 F6 P2 Pd'
_chemical_formula_weight 906.73
_chemical_name_systematic
;
?
;
_space_group_IT_number 2
_symmetry_cell_setting triclinic
_symmetry_space_group_name_Hall '-P 1'
_symmetry_space_group_name_H-M 'P -1'
_atom_sites_solution_hydrogens geom
_atom_sites_solution_primary direct
_atom_sites_solution_secondary difmap
_audit_creation_method SHELXL-97
_cell_angle_alpha 70.502(5)
_cell_angle_beta 85.855(5)
_cell_angle_gamma 64.014(5)
_cell_formula_units_Z 2
_cell_length_a 11.330(3)
_cell_length_b 12.578(4)
_cell_length_c 15.373(5)
_cell_measurement_reflns_used 892
_cell_measurement_temperature 298(2)
_cell_measurement_theta_max 46.376
_cell_measurement_theta_min 5.638
_cell_volume 1849.3(10)
_computing_cell_refinement 'Bruker XSCANS'
_computing_data_collection 'Bruker XSCANS'
_computing_data_reduction 'Bruker SHELXTL'
_computing_molecular_graphics 'Bruker SHELXTL'
_computing_publication_material 'Bruker SHELXTL'
_computing_structure_refinement 'SHELXL-97 (Sheldrick, 1997)'
_computing_structure_solution 'SHELXS-97 (Sheldrick, 1990)'
_diffrn_ambient_temperature 298(2)
_diffrn_measured_fraction_theta_full 0.991
_diffrn_measured_fraction_theta_max 0.991
_diffrn_measurement_device_type 'CCD area detector'
_diffrn_measurement_method 'phi and omega scans'
_diffrn_radiation_monochromator graphite
_diffrn_radiation_source 'fine-focus sealed tube'
_diffrn_radiation_type MoK\a
_diffrn_radiation_wavelength 0.71073
_diffrn_reflns_av_R_equivalents 0.0186
_diffrn_reflns_av_sigmaI/netI 0.0275
_diffrn_reflns_limit_h_max 12
_diffrn_reflns_limit_h_min -12
_diffrn_reflns_limit_k_max 13
_diffrn_reflns_limit_k_min -9
_diffrn_reflns_limit_l_max 17
_diffrn_reflns_limit_l_min -17
_diffrn_reflns_number 8767
_diffrn_reflns_theta_full 23.30
_diffrn_reflns_theta_max 23.30
_diffrn_reflns_theta_min 1.91
_exptl_absorpt_coefficient_mu 0.936
_exptl_absorpt_correction_T_max 1
_exptl_absorpt_correction_T_min 0.808042
_exptl_absorpt_correction_type multi-scan
_exptl_crystal_colour colorless
_exptl_crystal_density_diffrn 1.628
_exptl_crystal_density_method 'not measured'
_exptl_crystal_description prism
_exptl_crystal_F_000 904
_exptl_crystal_size_max 0.328
_exptl_crystal_size_mid 0.111
_exptl_crystal_size_min 0.060
_refine_diff_density_max 0.321
_refine_diff_density_min -0.318
_refine_diff_density_rms 0.053
_refine_ls_extinction_method none
_refine_ls_goodness_of_fit_ref 1.028
_refine_ls_hydrogen_treatment constr
_refine_ls_matrix_type full
_refine_ls_number_parameters 462
_refine_ls_number_reflns 5293
_refine_ls_number_restraints 0
_refine_ls_restrained_S_all 1.028
_refine_ls_R_factor_all 0.0285
_refine_ls_R_factor_gt 0.0251
_refine_ls_shift/su_max 0.001
_refine_ls_shift/su_mean 0.000
_refine_ls_structure_factor_coef Fsqd
_refine_ls_weighting_details 'calc w=1/[\s^2^(Fo^2^)+(0.0356P)^2^+0.9108P] where P=(Fo^2^+2Fc^2^)/3'
_refine_ls_weighting_scheme calc
_refine_ls_wR_factor_gt 0.0647
_refine_ls_wR_factor_ref 0.0676
_reflns_number_gt 4848
_reflns_number_total 5293
_reflns_threshold_expression >2sigma(I)
_cod_data_source_file b910055e.txt
_cod_data_source_block go418m
_cod_depositor_comments
;
The following automatic conversions were performed:
'_symmetry_cell_setting' value 'Triclinic' changed to 'triclinic'
according to '/home/saulius/struct/CIF-dictionaries/cif_core.dic'
dictionary named 'cif_core.dic' version 2.4.1 from 2010-06-29.

Automatic conversion script
Id: cif_fix_enum 1527 2010-12-29 10:47:43Z saulius 
;
_cod_original_cell_volume 1849.4(9)
_cod_original_sg_symbol_H-M P-1
_cod_database_code 7002407

loop_
_symmetry_equiv_pos_as_xyz
'x, y, z'
'-x, -y, -z'

loop_
_atom_site_label
_atom_site_type_symbol
_atom_site_fract_x
_atom_site_fract_y
_atom_site_fract_z
_atom_site_U_iso_or_equiv
_atom_site_adp_type
_atom_site_occupancy
_atom_site_symmetry_multiplicity
_atom_site_calc_flag
_atom_site_refinement_flags
_atom_site_disorder_assembly
_atom_site_disorder_group
Pd1 Pd 0.844933(17) 0.876235(17) 0.738607(12) 0.03266(8) Uani 1 1 d . . .
P1 P 0.84476(6) 0.70016(6) 0.71977(5) 0.03733(16) Uani 1 1 d . . .
P2 P 0.61695(6) 0.99597(6) 0.71342(5) 0.03811(16) Uani 1 1 d . . .
F1 F 0.81450(16) 1.11640(15) 0.57640(10) 0.0527(4) Uani 1 1 d . . .
F2 F 0.9085(2) 0.96275(17) 0.89806(11) 0.0703(5) Uani 1 1 d . . .
F3 F 0.8720(2) 1.36224(17) 0.72524(15) 0.0818(6) Uani 1 1 d . . .
F4 F 1.08122(15) 0.88461(15) 0.61077(10) 0.0527(4) Uani 1 1 d . . .
F5 F 1.03379(16) 0.68029(17) 0.91830(11) 0.0591(4) Uani 1 1 d . . .
F6 F 1.45357(16) 0.60885(19) 0.81998(13) 0.0737(6) Uani 1 1 d . . .
Cl1 Cl 0.80881(8) 1.35983(7) 0.54432(6) 0.0664(2) Uani 1 1 d . . .
Cl2 Cl 0.92180(14) 1.18199(11) 0.91342(7) 0.0998(4) Uani 1 1 d . . .
Cl3 Cl 1.36723(8) 0.77579(9) 0.62811(6) 0.0687(2) Uani 1 1 d . . .
Cl4 Cl 1.31356(9) 0.54276(10) 0.98025(6) 0.0842(3) Uani 1 1 d . . .
C1 C 0.8644(2) 1.0310(2) 0.73760(17) 0.0368(6) Uani 1 1 d . . .
C2 C 0.8441(2) 1.1275(2) 0.65547(17) 0.0388(6) Uani 1 1 d . . .
C3 C 0.8448(3) 1.2397(2) 0.64870(19) 0.0458(7) Uani 1 1 d . . .
C4 C 0.8715(3) 1.2538(3) 0.7289(2) 0.0543(8) Uani 1 1 d . . .
C5 C 0.8951(3) 1.1604(3) 0.8132(2) 0.0546(8) Uani 1 1 d . . .
C6 C 0.8908(3) 1.0520(3) 0.81420(18) 0.0457(7) Uani 1 1 d . . .
C7 C 1.0473(2) 0.7854(2) 0.76247(17) 0.0353(6) Uani 1 1 d . . .
C8 C 1.1089(3) 0.7039(2) 0.84880(18) 0.0415(6) Uani 1 1 d . . .
C9 C 1.2435(3) 0.6434(3) 0.87039(19) 0.0478(7) Uani 1 1 d . . .
C10 C 1.3218(3) 0.6660(3) 0.8017(2) 0.0493(7) Uani 1 1 d . . .
C11 C 1.2675(3) 0.7471(3) 0.71403(19) 0.0432(6) Uani 1 1 d . . .
C12 C 1.1316(2) 0.8044(2) 0.69742(17) 0.0380(6) Uani 1 1 d . . .
C13 C 0.8394(2) 0.7264(2) 0.59569(18) 0.0403(6) Uani 1 1 d . . .
C14 C 0.8276(3) 0.6416(3) 0.5614(2) 0.0579(8) Uani 1 1 d . . .
H14 H 0.8184 0.5722 0.6018 0.069 Uiso 1 1 calc R . .
C15 C 0.8294(4) 0.6602(3) 0.4680(2) 0.0636(9) Uani 1 1 d . . .
H15 H 0.8219 0.6030 0.4457 0.076 Uiso 1 1 calc R . .
C16 C 0.8422(3) 0.7617(3) 0.4077(2) 0.0534(7) Uani 1 1 d . . .
H16 H 0.8441 0.7731 0.3447 0.064 Uiso 1 1 calc R . .
C17 C 0.8522(3) 0.8474(3) 0.4402(2) 0.0502(7) Uani 1 1 d . . .
H17 H 0.8595 0.9173 0.3990 0.060 Uiso 1 1 calc R . .
C18 C 0.8514(3) 0.8294(3) 0.53403(19) 0.0436(6) Uani 1 1 d . . .
H18 H 0.8590 0.8870 0.5558 0.052 Uiso 1 1 calc R . .
C19 C 0.9889(2) 0.5508(2) 0.76803(18) 0.0387(6) Uani 1 1 d . . .
C20 C 0.9981(3) 0.4749(3) 0.8585(2) 0.0559(8) Uani 1 1 d . . .
H20 H 0.9303 0.5013 0.8957 0.067 Uiso 1 1 calc R . .
C21 C 1.1063(3) 0.3605(3) 0.8947(2) 0.0689(10) Uani 1 1 d . . .
H21 H 1.1114 0.3113 0.9561 0.083 Uiso 1 1 calc R . .
C22 C 1.2053(3) 0.3191(3) 0.8418(2) 0.0660(9) Uani 1 1 d . . .
H22 H 1.2765 0.2405 0.8658 0.079 Uiso 1 1 calc R . .
C23 C 1.1995(3) 0.3938(3) 0.7529(2) 0.0652(9) Uani 1 1 d . . .
H23 H 1.2683 0.3665 0.7167 0.078 Uiso 1 1 calc R . .
C24 C 1.0933(3) 0.5092(3) 0.7158(2) 0.0515(7) Uani 1 1 d . . .
H24 H 1.0917 0.5596 0.6554 0.062 Uiso 1 1 calc R . .
C25 C 0.7112(3) 0.6565(3) 0.7601(2) 0.0519(7) Uani 1 1 d . . .
H25A H 0.7268 0.5816 0.7480 0.078 Uiso 1 1 calc R . .
H25B H 0.6290 0.7235 0.7280 0.078 Uiso 1 1 calc R . .
H25C H 0.7077 0.6417 0.8255 0.078 Uiso 1 1 calc R . .
C26 C 0.5255(3) 0.9408(3) 0.80472(18) 0.0435(6) Uani 1 1 d . . .
C27 C 0.5879(3) 0.8633(4) 0.8914(2) 0.0678(9) Uani 1 1 d . . .
H27 H 0.6772 0.8386 0.9030 0.081 Uiso 1 1 calc R . .
C28 C 0.5185(4) 0.8220(5) 0.9611(3) 0.0948(14) Uani 1 1 d . . .
H28 H 0.5617 0.7691 1.0194 0.114 Uiso 1 1 calc R . .
C29 C 0.3882(5) 0.8575(5) 0.9458(3) 0.0972(14) Uani 1 1 d . . .
H29 H 0.3420 0.8300 0.9935 0.117 Uiso 1 1 calc R . .
C30 C 0.3260(4) 0.9330(5) 0.8609(3) 0.0965(14) Uani 1 1 d . . .
H30 H 0.2364 0.9580 0.8503 0.116 Uiso 1 1 calc R . .
C31 C 0.3939(3) 0.9733(4) 0.7900(3) 0.0774(11) Uani 1 1 d . . .
H31 H 0.3504 1.0231 0.7314 0.093 Uiso 1 1 calc R . .
C32 C 0.5588(2) 1.1602(3) 0.70378(18) 0.0438(6) Uani 1 1 d . . .
C33 C 0.5701(3) 1.1891(3) 0.7815(2) 0.0532(7) Uani 1 1 d . . .
H33 H 0.5975 1.1255 0.8389 0.064 Uiso 1 1 calc R . .
C34 C 0.5419(4) 1.3093(3) 0.7755(3) 0.0717(10) Uani 1 1 d . . .
H34 H 0.5508 1.3263 0.8284 0.086 Uiso 1 1 calc R . .
C35 C 0.5009(4) 1.4036(3) 0.6921(3) 0.0828(12) Uani 1 1 d . . .
H35 H 0.4831 1.4848 0.6878 0.099 Uiso 1 1 calc R . .
C36 C 0.4858(3) 1.3787(3) 0.6142(3) 0.0766(11) Uani 1 1 d . . .
H36 H 0.4560 1.4435 0.5575 0.092 Uiso 1 1 calc R . .
C37 C 0.5149(3) 1.2569(3) 0.6196(2) 0.0576(8) Uani 1 1 d . . .
H37 H 0.5049 1.2405 0.5666 0.069 Uiso 1 1 calc R . .
C38 C 0.5443(3) 1.0052(3) 0.6076(2) 0.0556(8) Uani 1 1 d . . .
H38A H 0.5508 0.9243 0.6136 0.083 Uiso 1 1 calc R . .
H38B H 0.5907 1.0306 0.5562 0.083 Uiso 1 1 calc R . .
H38C H 0.4533 1.0655 0.5972 0.083 Uiso 1 1 calc R . .

loop_
_atom_site_aniso_label
_atom_site_aniso_U_11
_atom_site_aniso_U_22
_atom_site_aniso_U_33
_atom_site_aniso_U_23
_atom_site_aniso_U_13
_atom_site_aniso_U_12
Pd1 0.02972(12) 0.03240(12) 0.03488(12) -0.01097(9) 0.00177(8) -0.01296(9)
P1 0.0351(3) 0.0363(4) 0.0431(4) -0.0144(3) 0.0048(3) -0.0174(3)
P2 0.0314(3) 0.0402(4) 0.0361(4) -0.0112(3) 0.0007(3) -0.0109(3)
F1 0.0661(10) 0.0539(10) 0.0368(8) -0.0125(7) 0.0002(7) -0.0265(8)
F2 0.1120(15) 0.0596(11) 0.0399(9) -0.0045(8) -0.0164(9) -0.0437(11)
F3 0.1139(16) 0.0504(11) 0.0951(15) -0.0211(10) -0.0046(12) -0.0486(12)
F4 0.0462(9) 0.0602(10) 0.0395(9) -0.0032(8) 0.0017(7) -0.0225(8)
F5 0.0493(9) 0.0702(11) 0.0438(9) -0.0048(8) 0.0090(7) -0.0254(9)
F6 0.0308(9) 0.0875(14) 0.0773(12) -0.0102(11) -0.0035(8) -0.0155(9)
Cl1 0.0694(5) 0.0456(4) 0.0647(5) 0.0055(4) -0.0006(4) -0.0249(4)
Cl2 0.1636(11) 0.0954(7) 0.0708(6) -0.0352(6) -0.0164(6) -0.0742(8)
Cl3 0.0468(4) 0.0904(6) 0.0630(5) -0.0162(4) 0.0180(4) -0.0340(4)
Cl4 0.0599(5) 0.0944(7) 0.0550(5) 0.0126(5) -0.0157(4) -0.0208(5)
C1 0.0316(13) 0.0344(14) 0.0417(14) -0.0120(12) -0.0033(11) -0.0117(11)
C2 0.0349(13) 0.0401(15) 0.0386(14) -0.0117(12) 0.0010(11) -0.0148(12)
C3 0.0426(15) 0.0343(15) 0.0496(16) -0.0026(13) 0.0010(13) -0.0156(12)
C4 0.0559(18) 0.0395(16) 0.071(2) -0.0187(15) -0.0020(15) -0.0229(14)
C5 0.066(2) 0.0497(18) 0.0539(18) -0.0190(15) -0.0081(15) -0.0269(16)
C6 0.0518(16) 0.0408(16) 0.0396(15) -0.0050(13) -0.0069(12) -0.0208(13)
C7 0.0319(13) 0.0352(14) 0.0407(14) -0.0132(12) 0.0023(11) -0.0160(11)
C8 0.0404(15) 0.0411(15) 0.0407(15) -0.0099(12) 0.0052(12) -0.0191(13)
C9 0.0392(15) 0.0470(16) 0.0444(16) -0.0054(13) -0.0054(13) -0.0138(13)
C10 0.0315(14) 0.0510(17) 0.0596(19) -0.0168(15) -0.0015(13) -0.0136(13)
C11 0.0356(14) 0.0490(16) 0.0475(16) -0.0158(13) 0.0084(12) -0.0218(13)
C12 0.0394(14) 0.0361(14) 0.0376(15) -0.0088(12) 0.0010(12) -0.0179(12)
C13 0.0369(14) 0.0377(14) 0.0451(15) -0.0153(12) -0.0020(11) -0.0136(12)
C14 0.078(2) 0.0443(17) 0.0527(18) -0.0100(14) -0.0103(16) -0.0305(16)
C15 0.090(2) 0.0534(19) 0.0535(19) -0.0205(16) -0.0092(17) -0.0327(18)
C16 0.0547(18) 0.0544(19) 0.0429(16) -0.0152(14) -0.0067(13) -0.0162(15)
C17 0.0494(16) 0.0470(17) 0.0484(17) -0.0097(14) 0.0043(13) -0.0209(14)
C18 0.0427(15) 0.0430(16) 0.0501(17) -0.0189(13) 0.0059(12) -0.0211(13)
C19 0.0391(14) 0.0389(14) 0.0422(15) -0.0152(12) 0.0042(12) -0.0196(12)
C20 0.0501(17) 0.0594(19) 0.0476(17) -0.0137(15) 0.0119(14) -0.0192(16)
C21 0.056(2) 0.067(2) 0.0512(19) -0.0004(16) 0.0020(16) -0.0125(18)
C22 0.0495(18) 0.057(2) 0.068(2) -0.0157(17) -0.0068(16) -0.0049(16)
C23 0.0376(16) 0.083(2) 0.062(2) -0.0335(19) 0.0089(15) -0.0089(17)
C24 0.0425(16) 0.0624(19) 0.0430(16) -0.0163(14) 0.0087(13) -0.0192(15)
C25 0.0415(15) 0.0521(18) 0.0680(19) -0.0209(15) 0.0119(14) -0.0263(14)
C26 0.0393(15) 0.0427(15) 0.0425(15) -0.0115(13) 0.0032(12) -0.0150(13)
C27 0.059(2) 0.091(3) 0.0481(19) -0.0142(18) 0.0020(16) -0.0349(19)
C28 0.097(3) 0.129(4) 0.045(2) 0.000(2) 0.011(2) -0.061(3)
C29 0.092(3) 0.126(4) 0.075(3) -0.017(3) 0.034(2) -0.066(3)
C30 0.053(2) 0.130(4) 0.089(3) -0.012(3) 0.018(2) -0.045(2)
C31 0.0430(18) 0.094(3) 0.069(2) -0.001(2) 0.0034(16) -0.0265(19)
C32 0.0322(14) 0.0413(15) 0.0442(16) -0.0085(13) 0.0073(12) -0.0092(12)
C33 0.0527(17) 0.0426(17) 0.0546(18) -0.0154(14) 0.0085(14) -0.0138(14)
C34 0.073(2) 0.061(2) 0.084(3) -0.033(2) 0.019(2) -0.0268(19)
C35 0.073(2) 0.049(2) 0.116(4) -0.026(2) 0.028(2) -0.0223(19)
C36 0.053(2) 0.050(2) 0.083(3) 0.0128(19) 0.0128(18) -0.0111(17)
C37 0.0465(17) 0.0483(19) 0.0537(18) -0.0021(15) 0.0068(14) -0.0111(15)
C38 0.0456(16) 0.067(2) 0.0487(17) -0.0230(15) -0.0029(13) -0.0168(15)

loop_
_atom_type_symbol
_atom_type_description
_atom_type_scat_dispersion_real
_atom_type_scat_dispersion_imag
_atom_type_scat_source
C C 0.0033 0.0016 'International Tables Vol C Tables 4.2.6.8 and 6.1.1.4'
H H 0.0000 0.0000 'International Tables Vol C Tables 4.2.6.8 and 6.1.1.4'
F F 0.0171 0.0103 'International Tables Vol C Tables 4.2.6.8 and 6.1.1.4'
P P 0.1023 0.0942 'International Tables Vol C Tables 4.2.6.8 and 6.1.1.4'
Cl Cl 0.1484 0.1585 'International Tables Vol C Tables 4.2.6.8 and 6.1.1.4'
Pd Pd -0.9988 1.0072 'International Tables Vol C Tables 4.2.6.8 and 6.1.1.4'

loop_
_geom_angle_atom_site_label_1
_geom_angle_atom_site_label_2
_geom_angle_atom_site_label_3
_geom_angle
_geom_angle_site_symmetry_1
_geom_angle_site_symmetry_3
_geom_angle_publ_flag
C1 Pd1 C7 84.98(10) . . ?
C1 Pd1 P1 170.61(7) . . ?
C7 Pd1 P1 90.16(7) . . ?
C1 Pd1 P2 89.44(7) . . ?
C7 Pd1 P2 174.37(7) . . ?
P1 Pd1 P2 95.48(3) . . ?
C19 P1 C13 103.94(12) . . ?
C19 P1 C25 101.45(13) . . ?
C13 P1 C25 104.82(13) . . ?
C19 P1 Pd1 117.58(9) . . ?
C13 P1 Pd1 107.23(9) . . ?
C25 P1 Pd1 120.10(10) . . ?
C26 P2 C38 104.80(14) . . ?
C26 P2 C32 103.08(12) . . ?
C38 P2 C32 103.84(14) . . ?
C26 P2 Pd1 114.43(9) . . ?
C38 P2 Pd1 114.31(10) . . ?
C32 P2 Pd1 115.01(9) . . ?
C6 C1 C2 114.5(2) . . ?
C6 C1 Pd1 125.4(2) . . ?
C2 C1 Pd1 119.94(18) . . ?
F1 C2 C1 118.8(2) . . ?
F1 C2 C3 117.0(2) . . ?
C1 C2 C3 124.2(2) . . ?
C4 C3 C2 117.7(2) . . ?
C4 C3 Cl1 120.8(2) . . ?
C2 C3 Cl1 121.5(2) . . ?
F3 C4 C5 119.3(3) . . ?
F3 C4 C3 119.5(3) . . ?
C5 C4 C3 121.2(3) . . ?
C4 C5 C6 117.5(3) . . ?
C4 C5 Cl2 120.6(2) . . ?
C6 C5 Cl2 121.8(2) . . ?
F2 C6 C1 118.1(2) . . ?
F2 C6 C5 117.0(2) . . ?
C1 C6 C5 124.8(3) . . ?
C12 C7 C8 114.2(2) . . ?
C12 C7 Pd1 124.17(18) . . ?
C8 C7 Pd1 121.59(19) . . ?
F5 C8 C7 118.7(2) . . ?
F5 C8 C9 116.7(2) . . ?
C7 C8 C9 124.6(2) . . ?
C10 C9 C8 118.0(2) . . ?
C10 C9 Cl4 120.0(2) . . ?
C8 C9 Cl4 122.0(2) . . ?
F6 C10 C9 119.8(3) . . ?
F6 C10 C11 119.4(3) . . ?
C9 C10 C11 120.8(2) . . ?
C10 C11 C12 118.0(2) . . ?
C10 C11 Cl3 120.4(2) . . ?
C12 C11 Cl3 121.6(2) . . ?
F4 C12 C7 119.0(2) . . ?
F4 C12 C11 116.6(2) . . ?
C7 C12 C11 124.4(2) . . ?
C18 C13 C14 118.7(3) . . ?
C18 C13 P1 120.2(2) . . ?
C14 C13 P1 121.0(2) . . ?
C15 C14 C13 120.1(3) . . ?
C16 C15 C14 120.7(3) . . ?
C15 C16 C17 119.9(3) . . ?
C16 C17 C18 120.0(3) . . ?
C13 C18 C17 120.5(3) . . ?
C20 C19 C24 117.7(3) . . ?
C20 C19 P1 120.9(2) . . ?
C24 C19 P1 121.5(2) . . ?
C21 C20 C19 120.9(3) . . ?
C22 C21 C20 120.7(3) . . ?
C21 C22 C23 119.2(3) . . ?
C22 C23 C24 121.0(3) . . ?
C23 C24 C19 120.4(3) . . ?
C27 C26 C31 118.0(3) . . ?
C27 C26 P2 120.0(2) . . ?
C31 C26 P2 121.9(2) . . ?
C26 C27 C28 120.2(3) . . ?
C29 C28 C27 120.8(4) . . ?
C30 C29 C28 119.6(4) . . ?
C29 C30 C31 120.5(4) . . ?
C30 C31 C26 120.8(3) . . ?
C37 C32 C33 118.1(3) . . ?
C37 C32 P2 122.1(2) . . ?
C33 C32 P2 119.4(2) . . ?
C34 C33 C32 121.5(3) . . ?
C35 C34 C33 120.0(4) . . ?
C34 C35 C36 120.0(4) . . ?
C35 C36 C37 120.4(3) . . ?
C32 C37 C36 120.0(3) . . ?

loop_
_geom_bond_atom_site_label_1
_geom_bond_atom_site_label_2
_geom_bond_distance
_geom_bond_site_symmetry_2
_geom_bond_publ_flag
Pd1 C1 2.048(3) . ?
Pd1 C7 2.060(2) . ?
Pd1 P1 2.3282(9) . ?
Pd1 P2 2.3317(9) . ?
P1 C19 1.818(3) . ?
P1 C13 1.825(3) . ?
P1 C25 1.827(3) . ?
P2 C26 1.815(3) . ?
P2 C38 1.822(3) . ?
P2 C32 1.828(3) . ?
F1 C2 1.350(3) . ?
F2 C6 1.355(3) . ?
F3 C4 1.348(3) . ?
F4 C12 1.351(3) . ?
F5 C8 1.354(3) . ?
F6 C10 1.345(3) . ?
Cl1 C3 1.721(3) . ?
Cl2 C5 1.720(3) . ?
Cl3 C11 1.725(3) . ?
Cl4 C9 1.724(3) . ?
C1 C6 1.369(4) . ?
C1 C2 1.377(4) . ?
C2 C3 1.384(4) . ?
C3 C4 1.376(4) . ?
C4 C5 1.374(4) . ?
C5 C6 1.380(4) . ?
C7 C12 1.369(4) . ?
C7 C8 1.378(4) . ?
C8 C9 1.380(4) . ?
C9 C10 1.366(4) . ?
C10 C11 1.375(4) . ?
C11 C12 1.384(4) . ?
C13 C18 1.382(4) . ?
C13 C14 1.395(4) . ?
C14 C15 1.376(4) . ?
C15 C16 1.365(4) . ?
C16 C17 1.378(4) . ?
C17 C18 1.384(4) . ?
C19 C20 1.380(4) . ?
C19 C24 1.385(4) . ?
C20 C21 1.379(4) . ?
C21 C22 1.353(5) . ?
C22 C23 1.363(5) . ?
C23 C24 1.377(4) . ?
C26 C27 1.374(4) . ?
C26 C31 1.377(4) . ?
C27 C28 1.379(5) . ?
C28 C29 1.355(6) . ?
C29 C30 1.350(6) . ?
C30 C31 1.374(5) . ?
C32 C37 1.383(4) . ?
C32 C33 1.389(4) . ?
C33 C34 1.372(5) . ?
C34 C35 1.362(5) . ?
C35 C36 1.374(6) . ?
C36 C37 1.392(5) . ?
